data_2107430
loop_
_publ_author_name
'Richard, P.'
'Perrault, G.'

_publ_section_title
;
 Structure cristalline de l'ekanite de St-Hilaire, P.Q.
;
_journal_name_full 'Acta Crystallographica B (24,1968-38,1982)'
_journal_page_first 1994
_journal_page_last 1999
_journal_volume 28
_journal_year 1972
_chemical_formula_sum 'Ca2 K2 Na2 O40 Si16 Th2'
_chemical_name_systematic 'Th2 K2 Na2 Ca2 (Si16 O40)'
_space_group_IT_number 124
_symmetry_space_group_name_Hall '-P 4 2c'
_symmetry_space_group_name_H-M 'P 4/m c c'
_cell_angle_alpha 90
_cell_angle_beta 90
_cell_angle_gamma 90
_cell_formula_units_Z 1
_cell_length_a 7.58
_cell_length_b 7.58
_cell_length_c 14.77
_cell_volume 848.631
_citation_journal_id_ASTM ACBCAR
_cod_data_source_file Richard_ACBCAR_1972_804.cif
_cod_data_source_block Ca2K2Na2O40Si16Th2
_cod_database_code 2107430

loop_
_symmetry_equiv_pos_as_xyz
x,y,z
-y,x,z
-x,-y,z
y,-x,z
x,-y,-z+1/2
y,x,-z+1/2
-x,y,-z+1/2
-y,-x,-z+1/2
-x,-y,-z
y,-x,-z
x,y,-z
-y,x,-z
-x,y,z-1/2
-y,-x,z-1/2
x,-y,z-1/2
y,x,z-1/2

loop_
_atom_site_label
_atom_site_type_symbol
_atom_site_fract_x
_atom_site_fract_y
_atom_site_fract_z
_atom_site_occupancy
_atom_site_U_iso_or_equiv
O2 O-2 0.4536 0.2571 0.1327 1 0.0
Ca1 Ca+2 0 0.5 0.25 0.5 0.0
Th1 Th+4 0 0 0.25 1 0.0
Si1 Si+4 0.2605 0.336 0.1073 1 0.0
O3 O-2 0.1018 0.2471 0.1632 1 0.0
Na1 Na+1 0 0.5 0.25 0.5 0.0
K1 K+1 0 0 0 1 0.0
O1 O-2 0.2305 0.336 0 1 0.0
